data_4083591
loop_
_publ_author_name
'Ponniah S, Joseph'
'Barik, Subrat Kumar'
'Thakur, Arunabha'
'Ganesamoorthi, R.'
'Ghosh, Sundargopal'

_publ_section_title
;
 Triazolyl Alkoxy Fischer Carbene Complexes in Conjugation with
 Ferrocene/Pyrene as Sensory Units: Multifunctional Chemosensors for
 Lead(II), Copper(II), and Zinc(II) Ions
;
_journal_issue 12
_journal_name_full Organometallics
_journal_page_first 3096
_journal_paper_doi 10.1021/om5003396
_journal_volume 33
_journal_year 2014
_chemical_formula_sum 'C27 H21 Fe N3 O6 W'
_chemical_formula_weight 723.17
_chemical_name_systematic
; 
 ? 
;
_space_group_IT_number 14
_symmetry_cell_setting monoclinic
_symmetry_space_group_name_Hall '-P 2ybc'
_symmetry_space_group_name_H-M 'P 1 21/c 1'
_atom_sites_solution_hydrogens geom
_atom_sites_solution_primary direct
_atom_sites_solution_secondary difmap
_audit_creation_method SHELXL-97
_cell_angle_alpha 90.00
_cell_angle_beta 111.980(2)
_cell_angle_gamma 90.00
_cell_formula_units_Z 4
_cell_length_a 11.7886(5)
_cell_length_b 21.5070(10)
_cell_length_c 11.3200(5)
_cell_measurement_reflns_used 5709
_cell_measurement_temperature 298(2)
_cell_measurement_theta_max 20.1
_cell_measurement_theta_min 2.4
_cell_volume 2661.4(2)
_computing_cell_refinement 'APEX2/SAINT (Bruker, 2004)'
_computing_data_collection 'APEX2 (Bruker, 2004)'
_computing_data_reduction 'SAINT/XPREP (Bruker, 2004)'
_computing_molecular_graphics 'ORTEP3 (Farrugia, 1997) and Mercury (Bruno et al., 2002)'
_computing_publication_material 'SHELXL-97 (Sheldrick, 2008)'
_computing_structure_refinement 'SHELXL-97 (Sheldrick, 2008)'
_computing_structure_solution 'SIR92 (Altornare et al., 1993)'
_diffrn_ambient_temperature 298(2)
_diffrn_measured_fraction_theta_full 0.961
_diffrn_measured_fraction_theta_max 0.803
_diffrn_measurement_device_type 'Bruker axs kappa apex2 CCD Diffractometer'
_diffrn_measurement_method '\w and \f scan'
_diffrn_radiation_monochromator graphite
_diffrn_radiation_source 'fine-focus sealed tube'
_diffrn_radiation_type MoK\a
_diffrn_radiation_wavelength 0.71073
_diffrn_reflns_av_R_equivalents 0.0281
_diffrn_reflns_av_sigmaI/netI 0.0334
_diffrn_reflns_limit_h_max 13
_diffrn_reflns_limit_h_min -14
_diffrn_reflns_limit_k_max 30
_diffrn_reflns_limit_k_min -28
_diffrn_reflns_limit_l_max 16
_diffrn_reflns_limit_l_min -9
_diffrn_reflns_number 20634
_diffrn_reflns_theta_full 25.00
_diffrn_reflns_theta_max 31.26
_diffrn_reflns_theta_min 1.89
_diffrn_standards_decay_% 0
_exptl_absorpt_coefficient_mu 4.910
_exptl_absorpt_correction_T_max 0.673
_exptl_absorpt_correction_T_min 0.321
_exptl_absorpt_correction_type multi-scan
_exptl_absorpt_process_details 'SADABS (Bruker, 1999)'
_exptl_crystal_colour yellow
_exptl_crystal_density_diffrn 1.805
_exptl_crystal_density_method 'not measured'
_exptl_crystal_description block
_exptl_crystal_F_000 1408
_exptl_crystal_size_max 0.35
_exptl_crystal_size_mid 0.25
_exptl_crystal_size_min 0.10
_refine_diff_density_max 0.999
_refine_diff_density_min -0.876
_refine_diff_density_rms 0.085
_refine_ls_extinction_method none
_refine_ls_goodness_of_fit_ref 1.034
_refine_ls_hydrogen_treatment constr
_refine_ls_matrix_type full
_refine_ls_number_parameters 344
_refine_ls_number_reflns 6972
_refine_ls_number_restraints 0
_refine_ls_restrained_S_all 1.034
_refine_ls_R_factor_all 0.0434
_refine_ls_R_factor_gt 0.0280
_refine_ls_shift/su_max 0.004
_refine_ls_shift/su_mean 0.000
_refine_ls_structure_factor_coef Fsqd
_refine_ls_weighting_details 'calc w=1/[\s^2^(Fo^2^)+(0.0193P)^2^+2.3655P] where P=(Fo^2^+2Fc^2^)/3'
_refine_ls_weighting_scheme calc
_refine_ls_wR_factor_gt 0.0562
_refine_ls_wR_factor_ref 0.0617
_reflns_number_gt 5544
_reflns_number_total 6972
_reflns_threshold_expression >2sigma(I)
_cod_data_source_file om5003396_si_002.cif
_cod_data_source_block shelxl
_cod_depositor_comments 'Adding full bibliography for 4083591.cif.'
_cod_original_sg_symbol_H-M P21/c
_cod_database_code 4083591

loop_
_symmetry_equiv_pos_as_xyz
'x, y, z'
'-x, y+1/2, -z+1/2'
'-x, -y, -z'
'x, -y-1/2, z-1/2'

loop_
_atom_site_label
_atom_site_type_symbol
_atom_site_fract_x
_atom_site_fract_y
_atom_site_fract_z
_atom_site_U_iso_or_equiv
_atom_site_adp_type
_atom_site_occupancy
_atom_site_symmetry_multiplicity
_atom_site_calc_flag
_atom_site_refinement_flags
C1 C 0.1528(5) 0.64477(17) 0.5843(4) 0.0673(12) Uani 1 1 d .
H1 H 0.2079 0.6359 0.5454 0.081 Uiso 1 1 calc R
C2 C 0.1711(5) 0.63241(19) 0.7113(5) 0.0787(15) Uani 1 1 d .
H2 H 0.2399 0.6141 0.7716 0.094 Uiso 1 1 calc R
C3 C 0.0670(6) 0.6527(2) 0.7312(5) 0.096(2) Uani 1 1 d .
H3 H 0.0538 0.6504 0.8071 0.115 Uiso 1 1 calc R
C4 C -0.0146(5) 0.6773(3) 0.6144(6) 0.0946(18) Uani 1 1 d .
H4 H -0.0914 0.6941 0.5999 0.114 Uiso 1 1 calc R
C5 C 0.0395(5) 0.6722(2) 0.5257(4) 0.0721(13) Uani 1 1 d .
H5 H 0.0056 0.6851 0.4412 0.087 Uiso 1 1 calc R
C6 C 0.1475(4) 0.81471(18) 0.6133(4) 0.0595(10) Uani 1 1 d .
H6 H 0.1007 0.8303 0.5332 0.071 Uiso 1 1 calc R
C7 C 0.2644(3) 0.78827(15) 0.6494(3) 0.0455(8) Uani 1 1 d .
H7 H 0.3091 0.7839 0.5974 0.055 Uiso 1 1 calc R
C8 C 0.3030(3) 0.76923(13) 0.7792(3) 0.0354(7) Uani 1 1 d .
C9 C 0.2089(3) 0.78560(15) 0.8229(3) 0.0434(8) Uani 1 1 d .
H9 H 0.2098 0.7791 0.9044 0.052 Uiso 1 1 calc R
C10 C 0.1136(4) 0.81351(18) 0.7206(4) 0.0580(10) Uani 1 1 d .
H10 H 0.0407 0.8286 0.7233 0.070 Uiso 1 1 calc R
C11 C 0.4226(3) 0.74007(13) 0.8553(3) 0.0408(7) Uani 1 1 d .
H11A H 0.4089 0.7042 0.9001 0.049 Uiso 1 1 calc R
H11B H 0.4616 0.7258 0.7984 0.049 Uiso 1 1 calc R
C12 C 0.5817(3) 0.82636(12) 0.9338(3) 0.0318(6) Uani 1 1 d .
C14 C 0.5361(4) 0.87419(18) 0.7212(4) 0.0592(10) Uani 1 1 d .
H14 H 0.4717 0.8955 0.7314 0.071 Uiso 1 1 calc R
C15 C 0.5606(5) 0.8835(2) 0.6125(4) 0.0828(15) Uani 1 1 d .
H15 H 0.5133 0.9111 0.5502 0.099 Uiso 1 1 calc R
C16 C 0.6521(6) 0.8530(3) 0.5975(6) 0.0943(19) Uani 1 1 d .
H16 H 0.6674 0.8595 0.5236 0.113 Uiso 1 1 calc R
C17 C 0.7236(5) 0.8130(3) 0.6855(6) 0.0936(19) Uani 1 1 d .
H17 H 0.7879 0.7928 0.6728 0.112 Uiso 1 1 calc R
C18 C 0.6996(4) 0.80190(19) 0.7981(4) 0.0641(11) Uani 1 1 d .
H18 H 0.7468 0.7737 0.8590 0.077 Uiso 1 1 calc R
C19 C 0.6232(3) 0.85822(13) 1.0492(3) 0.0331(6) Uani 1 1 d .
C20 C 0.7041(3) 0.91279(13) 1.0881(3) 0.0329(6) Uani 1 1 d .
C21 C 0.8253(4) 0.97163(17) 0.9959(4) 0.0592(11) Uani 1 1 d .
H21A H 0.9029 0.9670 1.0666 0.071 Uiso 1 1 calc R
H21B H 0.7899 1.0113 1.0044 0.071 Uiso 1 1 calc R
C22 C 0.8435(4) 0.96894(17) 0.8737(4) 0.0593(10) Uani 1 1 d .
H22A H 0.8851 0.9311 0.8697 0.089 Uiso 1 1 calc R
H22B H 0.8916 1.0039 0.8677 0.089 Uiso 1 1 calc R
H22C H 0.7654 0.9701 0.8045 0.089 Uiso 1 1 calc R
C23 C 0.9055(4) 0.99668(19) 1.2974(4) 0.0545(9) Uani 1 1 d .
C24 C 0.6710(3) 1.04356(15) 1.1462(4) 0.0464(8) Uani 1 1 d .
C25 C 0.7406(4) 1.01582(19) 1.4155(4) 0.0598(10) Uani 1 1 d .
C26 C 0.5572(4) 0.94669(18) 1.2458(4) 0.0558(9) Uani 1 1 d .
C27 C 0.7990(4) 0.88814(18) 1.3596(4) 0.0528(9) Uani 1 1 d .
Fe1 Fe 0.14526(4) 0.72522(2) 0.67499(4) 0.04151(11) Uani 1 1 d .
N1 N 0.5039(2) 0.78393(10) 0.9476(2) 0.0352(6) Uani 1 1 d .
N2 N 0.4959(3) 0.78849(12) 1.0642(3) 0.0419(6) Uani 1 1 d .
N3 N 0.5688(3) 0.83320(12) 1.1259(2) 0.0409(6) Uani 1 1 d .
O1 O 0.7437(2) 0.92145(10) 0.9956(2) 0.0453(6) Uani 1 1 d .
O2 O 1.0009(3) 1.01667(18) 1.3269(3) 0.0936(11) Uani 1 1 d .
O3 O 0.6397(3) 1.08564(13) 1.0815(3) 0.0732(8) Uani 1 1 d .
O4 O 0.7421(4) 1.04355(17) 1.5023(3) 0.1036(13) Uani 1 1 d .
O5 O 0.4629(3) 0.93917(17) 1.2474(4) 0.0959(11) Uani 1 1 d .
O6 O 0.8393(3) 0.84352(15) 1.4121(3) 0.0853(10) Uani 1 1 d .
W1 W 0.730944(12) 0.967230(6) 1.259113(12) 0.03842(5) Uani 1 1 d .
C13 C 0.6060(3) 0.83348(14) 0.8153(3) 0.0390(7) Uani 1 1 d .

loop_
_atom_site_aniso_label
_atom_site_aniso_U_11
_atom_site_aniso_U_22
_atom_site_aniso_U_33
_atom_site_aniso_U_23
_atom_site_aniso_U_13
_atom_site_aniso_U_12
C1 0.093(4) 0.050(2) 0.070(3) -0.0160(19) 0.043(3) -0.027(2)
C2 0.100(4) 0.054(2) 0.069(3) 0.002(2) 0.017(3) -0.037(2)
C3 0.133(5) 0.109(4) 0.067(3) -0.029(3) 0.063(4) -0.085(4)
C4 0.058(3) 0.135(5) 0.097(4) -0.042(4) 0.035(3) -0.055(3)
C5 0.068(3) 0.092(3) 0.046(2) -0.018(2) 0.010(2) -0.034(3)
C6 0.061(3) 0.065(2) 0.043(2) 0.0134(17) 0.0087(19) -0.0009(19)
C7 0.048(2) 0.0497(18) 0.0399(17) -0.0017(14) 0.0184(16) -0.0165(16)
C8 0.0346(18) 0.0355(14) 0.0351(15) -0.0086(12) 0.0120(13) -0.0086(12)
C9 0.042(2) 0.0506(18) 0.0354(16) -0.0085(14) 0.0124(15) 0.0024(15)
C10 0.044(2) 0.065(2) 0.062(2) -0.0016(19) 0.0163(19) 0.0122(18)
C11 0.0359(19) 0.0331(14) 0.0513(19) -0.0072(13) 0.0140(15) -0.0067(13)
C12 0.0255(16) 0.0315(13) 0.0374(15) 0.0000(11) 0.0107(12) -0.0008(11)
C14 0.069(3) 0.069(2) 0.049(2) 0.0056(18) 0.033(2) 0.000(2)
C15 0.104(4) 0.101(3) 0.059(3) 0.001(2) 0.048(3) -0.017(3)
C16 0.103(5) 0.125(5) 0.078(4) -0.032(3) 0.061(4) -0.049(4)
C17 0.062(4) 0.134(5) 0.111(4) -0.070(4) 0.063(3) -0.035(3)
C18 0.050(3) 0.072(2) 0.078(3) -0.032(2) 0.033(2) -0.009(2)
C19 0.0283(17) 0.0368(14) 0.0328(15) 0.0011(11) 0.0100(12) -0.0032(12)
C20 0.0236(16) 0.0359(14) 0.0389(15) 0.0012(12) 0.0112(13) 0.0018(11)
C21 0.061(3) 0.058(2) 0.073(3) -0.0176(19) 0.041(2) -0.0335(19)
C22 0.065(3) 0.056(2) 0.070(3) 0.0001(18) 0.040(2) -0.0144(19)
C23 0.041(2) 0.067(2) 0.048(2) -0.0080(18) 0.0074(17) -0.0074(19)
C24 0.043(2) 0.0447(18) 0.050(2) -0.0074(15) 0.0160(17) 0.0056(15)
C25 0.052(3) 0.069(2) 0.050(2) -0.0112(18) 0.0104(19) 0.0069(19)
C26 0.043(3) 0.062(2) 0.065(3) -0.0128(19) 0.022(2) 0.0003(18)
C27 0.049(2) 0.062(2) 0.049(2) 0.0063(17) 0.0204(18) 0.0035(18)
Fe1 0.0354(3) 0.0552(3) 0.0334(2) -0.0051(2) 0.0123(2) -0.0136(2)
N1 0.0298(15) 0.0332(12) 0.0399(14) 0.0003(10) 0.0100(11) -0.0049(10)
N2 0.0387(17) 0.0442(14) 0.0406(15) 0.0046(11) 0.0122(12) -0.0097(12)
N3 0.0377(16) 0.0442(14) 0.0384(14) 0.0037(11) 0.0116(12) -0.0076(12)
O1 0.0466(15) 0.0474(12) 0.0477(13) -0.0118(10) 0.0245(12) -0.0210(10)
O2 0.046(2) 0.136(3) 0.090(2) -0.017(2) 0.0155(18) -0.034(2)
O3 0.079(2) 0.0585(16) 0.084(2) 0.0178(15) 0.0330(18) 0.0239(15)
O4 0.116(3) 0.124(3) 0.060(2) -0.040(2) 0.022(2) 0.020(2)
O5 0.052(2) 0.112(3) 0.140(3) -0.027(2) 0.055(2) -0.0099(19)
O6 0.084(2) 0.079(2) 0.092(2) 0.0360(18) 0.031(2) 0.0207(18)
W1 0.03031(8) 0.04505(7) 0.03635(7) -0.00552(5) 0.00837(5) -0.00017(6)
C13 0.0318(18) 0.0444(16) 0.0460(18) -0.0150(14) 0.0205(15) -0.0128(13)

loop_
_atom_type_symbol
_atom_type_description
_atom_type_scat_dispersion_real
_atom_type_scat_dispersion_imag
_atom_type_scat_source
C C 0.0033 0.0016 'International Tables Vol C Tables 4.2.6.8 and 6.1.1.4'
H H 0.0000 0.0000 'International Tables Vol C Tables 4.2.6.8 and 6.1.1.4'
N N 0.0061 0.0033 'International Tables Vol C Tables 4.2.6.8 and 6.1.1.4'
O O 0.0106 0.0060 'International Tables Vol C Tables 4.2.6.8 and 6.1.1.4'
Fe Fe 0.3463 0.8444 'International Tables Vol C Tables 4.2.6.8 and 6.1.1.4'
W W -0.8490 6.8722 'International Tables Vol C Tables 4.2.6.8 and 6.1.1.4'

loop_
_geom_angle_atom_site_label_1
_geom_angle_atom_site_label_2
_geom_angle_atom_site_label_3
_geom_angle
C5 C1 C2 108.9(5)
C5 C1 Fe1 70.2(2)
C2 C1 Fe1 70.2(2)
C5 C1 H1 125.5
C2 C1 H1 125.5
Fe1 C1 H1 125.7
C3 C2 C1 107.4(5)
C3 C2 Fe1 69.7(3)
C1 C2 Fe1 69.6(2)
C3 C2 H2 126.3
C1 C2 H2 126.3
Fe1 C2 H2 125.9
C2 C3 C4 107.3(4)
C2 C3 Fe1 70.1(2)
C4 C3 Fe1 69.5(3)
C2 C3 H3 126.3
C4 C3 H3 126.3
Fe1 C3 H3 125.6
C5 C4 C3 108.2(5)
C5 C4 Fe1 70.3(2)
C3 C4 Fe1 69.7(3)
C5 C4 H4 125.9
C3 C4 H4 125.9
Fe1 C4 H4 125.7
C4 C5 C1 108.2(5)
C4 C5 Fe1 70.0(2)
C1 C5 Fe1 70.1(2)
C4 C5 H5 125.9
C1 C5 H5 125.9
Fe1 C5 H5 125.6
C7 C6 C10 107.8(3)
C7 C6 Fe1 69.9(2)
C10 C6 Fe1 69.3(2)
C7 C6 H6 126.1
C10 C6 H6 126.1
Fe1 C6 H6 126.2
C6 C7 C8 108.4(3)
C6 C7 Fe1 70.1(2)
C8 C7 Fe1 68.63(17)
C6 C7 H7 125.8
C8 C7 H7 125.8
Fe1 C7 H7 127.1
C9 C8 C7 107.4(3)
C9 C8 C11 126.8(3)
C7 C8 C11 125.8(3)
C9 C8 Fe1 69.59(18)
C7 C8 Fe1 70.41(19)
C11 C8 Fe1 127.2(2)
C10 C9 C8 107.8(3)
C10 C9 Fe1 70.1(2)
C8 C9 Fe1 69.45(17)
C10 C9 H9 126.1
C8 C9 H9 126.1
Fe1 C9 H9 125.9
C9 C10 C6 108.6(3)
C9 C10 Fe1 69.30(19)
C6 C10 Fe1 70.2(2)
C9 C10 H10 125.7
C6 C10 H10 125.7
Fe1 C10 H10 126.3
N1 C11 C8 111.5(2)
N1 C11 H11A 109.3
C8 C11 H11A 109.3
N1 C11 H11B 109.3
C8 C11 H11B 109.3
H11A C11 H11B 108.0
N1 C12 C19 103.9(3)
N1 C12 C13 123.2(3)
C19 C12 C13 132.8(3)
C15 C14 C13 120.9(4)
C15 C14 H14 119.5
C13 C14 H14 119.5
C16 C15 C14 119.6(5)
C16 C15 H15 120.2
C14 C15 H15 120.2
C15 C16 C17 122.4(5)
C15 C16 H16 118.8
C17 C16 H16 118.8
C16 C17 C18 119.3(5)
C16 C17 H17 120.4
C18 C17 H17 120.4
C13 C18 C17 118.9(5)
C13 C18 H18 120.5
C17 C18 H18 120.5
N3 C19 C12 108.5(3)
N3 C19 C20 121.9(3)
C12 C19 C20 129.4(3)
O1 C20 C19 105.0(2)
O1 C20 W1 131.0(2)
C19 C20 W1 123.8(2)
O1 C21 C22 107.4(3)
O1 C21 H21A 110.2
C22 C21 H21A 110.2
O1 C21 H21B 110.2
C22 C21 H21B 110.2
H21A C21 H21B 108.5
C21 C22 H22A 109.5
C21 C22 H22B 109.5
H22A C22 H22B 109.5
C21 C22 H22C 109.5
H22A C22 H22C 109.5
H22B C22 H22C 109.5
O2 C23 W1 173.5(4)
O3 C24 W1 178.1(3)
O4 C25 W1 177.8(4)
O5 C26 W1 173.6(4)
O6 C27 W1 177.1(4)
C8 Fe1 C9 40.96(13)
C8 Fe1 C4 165.54(19)
C9 Fe1 C4 127.87(18)
C8 Fe1 C1 119.22(17)
C9 Fe1 C1 152.94(18)
C4 Fe1 C1 66.9(2)
C8 Fe1 C3 127.01(19)
C9 Fe1 C3 107.71(16)
C4 Fe1 C3 40.8(2)
C1 Fe1 C3 67.35(19)
C8 Fe1 C5 152.85(17)
C9 Fe1 C5 165.38(18)
C4 Fe1 C5 39.75(19)
C1 Fe1 C5 39.76(18)
C3 Fe1 C5 67.71(18)
C8 Fe1 C2 107.75(17)
C9 Fe1 C2 118.65(16)
C4 Fe1 C2 67.7(2)
C1 Fe1 C2 40.18(17)
C3 Fe1 C2 40.2(2)
C5 Fe1 C2 67.5(2)
C8 Fe1 C10 68.43(14)
C9 Fe1 C10 40.58(14)
C4 Fe1 C10 108.9(2)
C1 Fe1 C10 165.57(18)
C3 Fe1 C10 119.2(2)
C5 Fe1 C10 128.27(19)
C2 Fe1 C10 152.74(19)
C8 Fe1 C7 40.97(12)
C9 Fe1 C7 68.41(14)
C4 Fe1 C7 152.5(2)
C1 Fe1 C7 109.28(16)
C3 Fe1 C7 165.4(2)
C5 Fe1 C7 119.53(16)
C2 Fe1 C7 128.2(2)
C10 Fe1 C7 67.64(15)
C8 Fe1 C6 68.51(15)
C9 Fe1 C6 68.42(15)
C4 Fe1 C6 119.3(2)
C1 Fe1 C6 128.23(17)
C3 Fe1 C6 153.2(2)
C5 Fe1 C6 108.98(18)
C2 Fe1 C6 165.5(2)
C10 Fe1 C6 40.45(16)
C7 Fe1 C6 40.01(15)
C12 N1 N2 111.2(2)
C12 N1 C11 130.2(3)
N2 N1 C11 118.3(2)
N3 N2 N1 107.6(2)
N2 N3 C19 108.8(2)
C20 O1 C21 122.8(2)
C25 W1 C27 93.52(16)
C25 W1 C24 91.46(15)
C27 W1 C24 174.19(14)
C25 W1 C23 86.07(17)
C27 W1 C23 89.15(16)
C24 W1 C23 88.21(16)
C25 W1 C26 84.45(17)
C27 W1 C26 92.03(16)
C24 W1 C26 91.43(16)
C23 W1 C26 170.50(15)
C25 W1 C20 174.99(15)
C27 W1 C20 86.75(13)
C24 W1 C20 88.55(12)
C23 W1 C20 98.93(13)
C26 W1 C20 90.55(13)
C18 C13 C14 118.9(3)
C18 C13 C12 121.1(3)
C14 C13 C12 120.0(3)

loop_
_geom_bond_atom_site_label_1
_geom_bond_atom_site_label_2
_geom_bond_distance
C1 C5 1.382(6)
C1 C2 1.398(6)
C1 Fe1 2.031(4)
C1 H1 0.9300
C2 C3 1.397(8)
C2 Fe1 2.038(4)
C2 H2 0.9300
C3 C4 1.415(8)
C3 Fe1 2.032(4)
C3 H3 0.9300
C4 C5 1.380(6)
C4 Fe1 2.028(4)
C4 H4 0.9300
C5 Fe1 2.032(4)
C5 H5 0.9300
C6 C7 1.403(5)
C6 C10 1.414(5)
C6 Fe1 2.051(4)
C6 H6 0.9300
C7 C8 1.426(4)
C7 Fe1 2.049(3)
C7 H7 0.9300
C8 C9 1.418(5)
C8 C11 1.488(4)
C8 Fe1 2.026(3)
C9 C10 1.410(5)
C9 Fe1 2.028(3)
C9 H9 0.9300
C10 Fe1 2.039(4)
C10 H10 0.9300
C11 N1 1.467(4)
C11 H11A 0.9700
C11 H11B 0.9700
C12 N1 1.344(4)
C12 C19 1.392(4)
C12 C13 1.481(4)
C14 C15 1.379(5)
C14 C13 1.387(5)
C14 H14 0.9300
C15 C16 1.327(8)
C15 H15 0.9300
C16 C17 1.347(8)
C16 H16 0.9300
C17 C18 1.426(7)
C17 H17 0.9300
C18 C13 1.370(5)
C18 H18 0.9300
C19 N3 1.368(4)
C19 C20 1.472(4)
C20 O1 1.310(4)
C20 W1 2.181(3)
C21 O1 1.445(4)
C21 C22 1.478(5)
C21 H21A 0.9700
C21 H21B 0.9700
C22 H22A 0.9600
C22 H22B 0.9600
C22 H22C 0.9600
C23 O2 1.132(5)
C23 W1 2.039(4)
C24 O3 1.135(4)
C24 W1 2.037(4)
C25 O4 1.144(5)
C25 W1 2.022(4)
C26 O5 1.131(5)
C26 W1 2.044(5)
C27 O6 1.135(4)
C27 W1 2.037(4)
N1 N2 1.361(4)
N2 N3 1.304(4)

loop_
_geom_torsion_atom_site_label_1
_geom_torsion_atom_site_label_2
_geom_torsion_atom_site_label_3
_geom_torsion_atom_site_label_4
_geom_torsion
C5 C1 C2 C3 0.0(5)
Fe1 C1 C2 C3 59.7(3)
C5 C1 C2 Fe1 -59.7(3)
C1 C2 C3 C4 0.1(5)
Fe1 C2 C3 C4 59.8(3)
C1 C2 C3 Fe1 -59.7(3)
C2 C3 C4 C5 -0.2(5)
Fe1 C3 C4 C5 60.0(3)
C2 C3 C4 Fe1 -60.2(3)
C3 C4 C5 C1 0.2(5)
Fe1 C4 C5 C1 59.9(3)
C3 C4 C5 Fe1 -59.7(3)
C2 C1 C5 C4 -0.2(5)
Fe1 C1 C5 C4 -59.8(3)
C2 C1 C5 Fe1 59.7(3)
C10 C6 C7 C8 1.2(4)
Fe1 C6 C7 C8 -58.0(2)
C10 C6 C7 Fe1 59.2(3)
C6 C7 C8 C9 -1.2(4)
Fe1 C7 C8 C9 -60.1(2)
C6 C7 C8 C11 -178.8(3)
Fe1 C7 C8 C11 122.3(3)
C6 C7 C8 Fe1 58.9(2)
C7 C8 C9 C10 0.7(4)
C11 C8 C9 C10 178.3(3)
Fe1 C8 C9 C10 -59.9(2)
C7 C8 C9 Fe1 60.6(2)
C11 C8 C9 Fe1 -121.8(3)
C8 C9 C10 C6 0.0(4)
Fe1 C9 C10 C6 -59.4(3)
C8 C9 C10 Fe1 59.4(2)
C7 C6 C10 C9 -0.7(4)
Fe1 C6 C10 C9 58.9(3)
C7 C6 C10 Fe1 -59.6(3)
C9 C8 C11 N1 -71.3(4)
C7 C8 C11 N1 105.9(3)
Fe1 C8 C11 N1 -162.4(2)
C13 C14 C15 C16 0.2(7)
C14 C15 C16 C17 -0.4(8)
C15 C16 C17 C18 1.0(8)
C16 C17 C18 C13 -1.5(7)
N1 C12 C19 N3 0.2(3)
C13 C12 C19 N3 178.4(3)
N1 C12 C19 C20 -175.4(3)
C13 C12 C19 C20 2.8(6)
N3 C19 C20 O1 176.8(3)
C12 C19 C20 O1 -8.0(4)
N3 C19 C20 W1 -7.5(4)
C12 C19 C20 W1 167.6(3)
C7 C8 Fe1 C9 -118.1(3)
C11 C8 Fe1 C9 121.3(4)
C9 C8 Fe1 C4 -44.2(9)
C7 C8 Fe1 C4 -162.3(8)
C11 C8 Fe1 C4 77.1(9)
C9 C8 Fe1 C1 -155.8(2)
C7 C8 Fe1 C1 86.1(2)
C11 C8 Fe1 C1 -34.5(3)
C9 C8 Fe1 C3 -73.3(3)
C7 C8 Fe1 C3 168.6(3)
C11 C8 Fe1 C3 48.0(4)
C9 C8 Fe1 C5 171.3(4)
C7 C8 Fe1 C5 53.2(4)
C11 C8 Fe1 C5 -67.4(5)
C9 C8 Fe1 C2 -113.5(2)
C7 C8 Fe1 C2 128.4(2)
C11 C8 Fe1 C2 7.7(3)
C9 C8 Fe1 C10 37.8(2)
C7 C8 Fe1 C10 -80.3(2)
C11 C8 Fe1 C10 159.0(3)
C9 C8 Fe1 C7 118.1(3)
C11 C8 Fe1 C7 -120.7(4)
C9 C8 Fe1 C6 81.4(2)
C7 C8 Fe1 C6 -36.7(2)
C11 C8 Fe1 C6 -157.3(3)
C10 C9 Fe1 C8 118.9(3)
C10 C9 Fe1 C4 -73.9(3)
C8 C9 Fe1 C4 167.3(3)
C10 C9 Fe1 C1 170.7(3)
C8 C9 Fe1 C1 51.9(4)
C10 C9 Fe1 C3 -114.5(3)
C8 C9 Fe1 C3 126.6(3)
C10 C9 Fe1 C5 -45.2(7)
C8 C9 Fe1 C5 -164.1(6)
C10 C9 Fe1 C2 -156.8(3)
C8 C9 Fe1 C2 84.3(3)
C8 C9 Fe1 C10 -118.9(3)
C10 C9 Fe1 C7 80.4(2)
C8 C9 Fe1 C7 -38.48(19)
C10 C9 Fe1 C6 37.2(2)
C8 C9 Fe1 C6 -81.6(2)
C5 C4 Fe1 C8 -155.5(7)
C3 C4 Fe1 C8 -36.5(10)
C5 C4 Fe1 C9 169.1(3)
C3 C4 Fe1 C9 -71.9(4)
C5 C4 Fe1 C1 -37.4(3)
C3 C4 Fe1 C1 81.6(4)
C5 C4 Fe1 C3 -119.0(5)
C3 C4 Fe1 C5 119.0(5)
C5 C4 Fe1 C2 -81.2(4)
C3 C4 Fe1 C2 37.9(3)
C5 C4 Fe1 C10 127.8(3)
C3 C4 Fe1 C10 -113.2(3)
C5 C4 Fe1 C7 50.1(6)
C3 C4 Fe1 C7 169.2(4)
C5 C4 Fe1 C6 84.7(4)
C3 C4 Fe1 C6 -156.3(3)
C5 C1 Fe1 C8 -157.2(2)
C2 C1 Fe1 C8 83.1(3)
C5 C1 Fe1 C9 166.6(3)
C2 C1 Fe1 C9 46.8(5)
C5 C1 Fe1 C4 37.4(3)
C2 C1 Fe1 C4 -82.3(3)
C5 C1 Fe1 C3 81.9(3)
C2 C1 Fe1 C3 -37.9(3)
C2 C1 Fe1 C5 -119.8(4)
C5 C1 Fe1 C2 119.8(4)
C5 C1 Fe1 C10 -38.2(8)
C2 C1 Fe1 C10 -158.0(6)
C5 C1 Fe1 C7 -113.3(3)
C2 C1 Fe1 C7 126.9(3)
C5 C1 Fe1 C6 -72.6(3)
C2 C1 Fe1 C6 167.7(3)
C2 C3 Fe1 C8 -72.5(3)
C4 C3 Fe1 C8 169.3(3)
C2 C3 Fe1 C9 -113.7(3)
C4 C3 Fe1 C9 128.0(3)
C2 C3 Fe1 C4 118.2(4)
C2 C3 Fe1 C1 37.9(3)
C4 C3 Fe1 C1 -80.4(3)
C2 C3 Fe1 C5 81.1(3)
C4 C3 Fe1 C5 -37.2(3)
C4 C3 Fe1 C2 -118.2(4)
C2 C3 Fe1 C10 -156.4(3)
C4 C3 Fe1 C10 85.3(3)
C2 C3 Fe1 C7 -41.6(8)
C4 C3 Fe1 C7 -159.8(6)
C2 C3 Fe1 C6 169.2(3)
C4 C3 Fe1 C6 51.0(5)
C4 C5 Fe1 C8 166.9(4)
C1 C5 Fe1 C8 47.9(5)
C4 C5 Fe1 C9 -36.3(8)
C1 C5 Fe1 C9 -155.3(6)
C1 C5 Fe1 C4 -119.0(5)
C4 C5 Fe1 C1 119.0(5)
C4 C5 Fe1 C3 38.1(4)
C1 C5 Fe1 C3 -80.9(3)
C4 C5 Fe1 C2 81.7(4)
C1 C5 Fe1 C2 -37.3(3)
C4 C5 Fe1 C10 -72.3(4)
C1 C5 Fe1 C10 168.7(2)
C4 C5 Fe1 C7 -156.0(3)
C1 C5 Fe1 C7 85.0(3)
C4 C5 Fe1 C6 -113.4(4)
C1 C5 Fe1 C6 127.6(3)
C3 C2 Fe1 C8 126.9(3)
C1 C2 Fe1 C8 -114.5(3)
C3 C2 Fe1 C9 83.7(3)
C1 C2 Fe1 C9 -157.8(3)
C3 C2 Fe1 C4 -38.5(3)
C1 C2 Fe1 C4 80.1(3)
C3 C2 Fe1 C1 -118.5(4)
C1 C2 Fe1 C3 118.5(4)
C3 C2 Fe1 C5 -81.6(3)
C1 C2 Fe1 C5 36.9(3)
C3 C2 Fe1 C10 49.7(5)
C1 C2 Fe1 C10 168.2(4)
C3 C2 Fe1 C7 167.7(3)
C1 C2 Fe1 C7 -73.7(3)
C3 C2 Fe1 C6 -160.4(6)
C1 C2 Fe1 C6 -41.9(9)
C9 C10 Fe1 C8 -38.1(2)
C6 C10 Fe1 C8 81.7(2)
C6 C10 Fe1 C9 119.9(3)
C9 C10 Fe1 C4 126.7(3)
C6 C10 Fe1 C4 -113.4(3)
C9 C10 Fe1 C1 -162.9(6)
C6 C10 Fe1 C1 -43.0(8)
C9 C10 Fe1 C3 83.2(3)
C6 C10 Fe1 C3 -156.9(3)
C9 C10 Fe1 C5 166.8(2)
C6 C10 Fe1 C5 -73.3(3)
C9 C10 Fe1 C2 48.9(5)
C6 C10 Fe1 C2 168.8(4)
C9 C10 Fe1 C7 -82.4(2)
C6 C10 Fe1 C7 37.4(2)
C9 C10 Fe1 C6 -119.9(3)
C6 C7 Fe1 C8 -120.2(3)
C6 C7 Fe1 C9 -81.7(2)
C8 C7 Fe1 C9 38.48(19)
C6 C7 Fe1 C4 50.3(5)
C8 C7 Fe1 C4 170.5(4)
C6 C7 Fe1 C1 127.1(3)
C8 C7 Fe1 C1 -112.7(2)
C6 C7 Fe1 C3 -158.9(6)
C8 C7 Fe1 C3 -38.7(7)
C6 C7 Fe1 C5 84.6(3)
C8 C7 Fe1 C5 -155.2(2)
C6 C7 Fe1 C2 168.1(2)
C8 C7 Fe1 C2 -71.7(3)
C6 C7 Fe1 C10 -37.8(2)
C8 C7 Fe1 C10 82.4(2)
C8 C7 Fe1 C6 120.2(3)
C7 C6 Fe1 C8 37.5(2)
C10 C6 Fe1 C8 -81.5(2)
C7 C6 Fe1 C9 81.7(2)
C10 C6 Fe1 C9 -37.3(2)
C7 C6 Fe1 C4 -156.0(2)
C10 C6 Fe1 C4 85.0(3)
C7 C6 Fe1 C1 -73.5(3)
C10 C6 Fe1 C1 167.5(3)
C7 C6 Fe1 C3 168.4(3)
C10 C6 Fe1 C3 49.4(5)
C7 C6 Fe1 C5 -113.6(2)
C10 C6 Fe1 C5 127.3(3)
C7 C6 Fe1 C2 -40.2(8)
C10 C6 Fe1 C2 -159.3(7)
C7 C6 Fe1 C10 119.0(3)
C10 C6 Fe1 C7 -119.0(3)
C19 C12 N1 N2 0.2(3)
C13 C12 N1 N2 -178.3(3)
C19 C12 N1 C11 173.9(3)
C13 C12 N1 C11 -4.5(5)
C8 C11 N1 C12 -85.9(4)
C8 C11 N1 N2 87.4(3)
C12 N1 N2 N3 -0.5(3)
C11 N1 N2 N3 -175.1(2)
N1 N2 N3 C19 0.6(3)
C12 C19 N3 N2 -0.6(4)
C20 C19 N3 N2 175.5(3)
C19 C20 O1 C21 179.1(3)
W1 C20 O1 C21 3.9(5)
C22 C21 O1 C20 -176.5(3)
O4 C25 W1 C27 -118(11)
O4 C25 W1 C24 65(11)
O4 C25 W1 C23 153(11)
O4 C25 W1 C26 -27(11)
O4 C25 W1 C20 -25(12)
O6 C27 W1 C25 -146(8)
O6 C27 W1 C24 3(9)
O6 C27 W1 C23 -60(8)
O6 C27 W1 C26 129(8)
O6 C27 W1 C20 39(8)
O3 C24 W1 C25 139(10)
O3 C24 W1 C27 -10(11)
O3 C24 W1 C23 53(10)
O3 C24 W1 C26 -137(10)
O3 C24 W1 C20 -46(10)
O2 C23 W1 C25 -10(4)
O2 C23 W1 C27 -104(4)
O2 C23 W1 C24 81(4)
O2 C23 W1 C26 -7(4)
O2 C23 W1 C20 170(3)
O5 C26 W1 C25 7(4)
O5 C26 W1 C27 101(4)
O5 C26 W1 C24 -84(4)
O5 C26 W1 C23 4(4)
O5 C26 W1 C20 -172(4)
O1 C20 W1 C25 143.0(15)
C19 C20 W1 C25 -31.4(17)
O1 C20 W1 C27 -123.7(3)
C19 C20 W1 C27 61.8(3)
O1 C20 W1 C24 52.9(3)
C19 C20 W1 C24 -121.6(3)
O1 C20 W1 C23 -35.1(3)
C19 C20 W1 C23 150.4(3)
O1 C20 W1 C26 144.3(3)
C19 C20 W1 C26 -30.2(3)
C17 C18 C13 C14 1.3(5)
C17 C18 C13 C12 -176.5(3)
C15 C14 C13 C18 -0.7(6)
C15 C14 C13 C12 177.2(4)
N1 C12 C13 C18 -91.4(4)
C19 C12 C13 C18 90.6(4)
N1 C12 C13 C14 90.7(4)
C19 C12 C13 C14 -87.2(5)
